data_2008869
loop_
_publ_author_name
'Brennan, Conor J.'
'McKee, Vickie'

_publ_section_title
;
 2,2'-Bi-2-imidazoline
;
_journal_issue 9
_journal_name_full 'Acta Crystallographica Section C'
_journal_page_first 1492
_journal_page_last 1494
_journal_paper_doi 10.1107/S010827019900654X
_journal_volume 55
_journal_year 1999
_chemical_formula_sum 'C6 H10 N4'
_chemical_formula_weight 138.18
_chemical_name_systematic
;
2,2'-Bi-2-imidazoline
;
_space_group_IT_number 14
_symmetry_cell_setting monoclinic
_symmetry_space_group_name_Hall '-P 2yn'
_symmetry_space_group_name_H-M 'P 1 21/n 1'
_audit_creation_method SHELXL-97
_cell_angle_alpha 90.00
_cell_angle_beta 105.659(2)
_cell_angle_gamma 90.00
_cell_formula_units_Z 2
_cell_length_a 5.1520(5)
_cell_length_b 10.4720(11)
_cell_length_c 6.3709(7)
_cell_measurement_reflns_used >50
_cell_measurement_temperature 163(2)
_cell_measurement_theta_max 25
_cell_measurement_theta_min 2
_cell_volume 330.96(6)
_computing_cell_refinement SMART
_computing_data_collection 'SMART (Siemens, 1995)'
_computing_data_reduction 'SAINT (Siemens, 1995)'
_computing_molecular_graphics 'SHELXTL (Sheldrick, 1990)'
_computing_publication_material SHELXL97
_computing_structure_refinement 'SHELXL97 (Sheldrick, 1997)'
_computing_structure_solution 'SHELXS97 (Sheldrick, 1997)'
_diffrn_ambient_temperature 163(2)
_diffrn_measured_fraction_theta_full 0.993
_diffrn_measured_fraction_theta_max 0.993
_diffrn_measurement_device_type 'Bruker SMART CCD area detector'
_diffrn_measurement_method '\f and \w scans'
_diffrn_radiation_monochromator graphite
_diffrn_radiation_source 'fine-focus sealed tube'
_diffrn_radiation_type MoK\a
_diffrn_radiation_wavelength 0.71073
_diffrn_reflns_av_R_equivalents 0.0535
_diffrn_reflns_av_sigmaI/netI 0.0341
_diffrn_reflns_limit_h_max 6
_diffrn_reflns_limit_h_min -5
_diffrn_reflns_limit_k_max 12
_diffrn_reflns_limit_k_min -12
_diffrn_reflns_limit_l_max 7
_diffrn_reflns_limit_l_min -7
_diffrn_reflns_number 2031
_diffrn_reflns_theta_full 25.00
_diffrn_reflns_theta_max 25.00
_diffrn_reflns_theta_min 3.85
_exptl_absorpt_coefficient_mu 0.093
_exptl_absorpt_correction_type none
_exptl_crystal_colour colourless
_exptl_crystal_density_diffrn 1.387
_exptl_crystal_density_method 'not measured'
_exptl_crystal_description 'fibrous needle'
_exptl_crystal_F_000 148
_exptl_crystal_size_max 0.70
_exptl_crystal_size_mid 0.15
_exptl_crystal_size_min 0.01
_refine_diff_density_max 0.157
_refine_diff_density_min -0.146
_refine_ls_extinction_method none
_refine_ls_goodness_of_fit_ref 1.082
_refine_ls_hydrogen_treatment mixed
_refine_ls_matrix_type full
_refine_ls_number_parameters 49
_refine_ls_number_reflns 578
_refine_ls_number_restraints 0
_refine_ls_restrained_S_all 1.082
_refine_ls_R_factor_all 0.0399
_refine_ls_R_factor_gt 0.0370
_refine_ls_shift/su_max 0.003
_refine_ls_shift/su_mean 0.000
_refine_ls_structure_factor_coef Fsqd
_refine_ls_weighting_details 'calc w = 1/[\s^2^(Fo^2^)+(0.0414P)^2^+0.1340P] where P=(Fo^2^+2Fc^2^)/3'
_refine_ls_weighting_scheme calc
_refine_ls_wR_factor_ref 0.0979
_reflns_number_gt 539
_reflns_number_total 578
_reflns_threshold_expression I>2\s(I)
_cod_data_source_file bm1338.cif
_cod_data_source_block bi
_cod_depositor_comments
;
The following automatic conversions were performed:
'_symmetry_cell_setting' value 'Monoclinic' changed to 'monoclinic'
according to '/home/saulius/struct/CIF-dictionaries/cif_core.dic'
dictionary named 'cif_core.dic' version 2.4.1 from 2010-06-29.

Automatic conversion script
Id: cif_fix_enum 1527 2010-12-29 10:47:43Z saulius 

The following automatic conversions were performed:

'_symmetry_cell_setting' value 'Monoclinic' changed to 'monoclinic'
according to /home/saulius/struct/CIF-dictionaries/cif_core.dic
dictionary named 'cif_core.dic' version 2.4.1 from 2010-06-29.

Automatic conversion script
Id: cif_fix_values 1715 2011-07-08 13:25:40Z adriana 
;
_cod_original_sg_symbol_H-M 'P 21/n'
_cod_database_code 2008869
_cod_database_fobs_code 2008869

loop_
_symmetry_equiv_pos_as_xyz
'x, y, z'
'-x+1/2, y+1/2, -z+1/2'
'-x, -y, -z'
'x-1/2, -y-1/2, z-1/2'

loop_
_atom_site_label
_atom_site_fract_x
_atom_site_fract_y
_atom_site_fract_z
_atom_site_U_iso_or_equiv
_atom_site_adp_type
_atom_site_calc_flag
_atom_site_refinement_flags
_atom_site_occupancy
_atom_site_disorder_assembly
_atom_site_disorder_group
_atom_site_type_symbol
N1 0.2082(3) 0.57187(12) 0.8197(2) 0.0301(4) Uani d . 1 . . N
N2 0.6367(3) 0.58447(13) 0.8017(2) 0.0340(4) Uani d . 1 . . N
C1 0.4559(3) 0.54046(13) 0.9017(2) 0.0222(4) Uani d . 1 . . C
C3 0.4990(3) 0.66357(15) 0.6186(2) 0.0306(4) Uani d . 1 . . C
H3A 0.5217 0.6298 0.4795 0.037 Uiso calc R 1 . . H
H3B 0.5637 0.7530 0.6377 0.037 Uiso calc R 1 . . H
C2 0.2052(3) 0.65294(16) 0.6283(3) 0.0357(5) Uani d . 1 . . C
H2A 0.1315 0.7385 0.6451 0.043 Uiso calc R 1 . . H
H2B 0.0923 0.6134 0.4932 0.043 Uiso calc R 1 . . H
H2 0.810(5) 0.5691(19) 0.842(3) 0.050 Uiso d . 1 . . H

loop_
_atom_site_aniso_label
_atom_site_aniso_U_11
_atom_site_aniso_U_22
_atom_site_aniso_U_33
_atom_site_aniso_U_12
_atom_site_aniso_U_13
_atom_site_aniso_U_23
N1 0.0201(7) 0.0382(8) 0.0328(7) 0.0021(5) 0.0086(5) 0.0086(5)
N2 0.0190(7) 0.0486(9) 0.0362(8) 0.0044(6) 0.0106(6) 0.0148(6)
C1 0.0192(7) 0.0243(7) 0.0245(7) -0.0013(5) 0.0084(5) -0.0043(6)
C3 0.0261(8) 0.0364(8) 0.0305(8) 0.0002(6) 0.0097(6) 0.0065(6)
C2 0.0255(9) 0.0448(10) 0.0372(9) 0.0033(7) 0.0093(7) 0.0142(7)

loop_
_atom_type_symbol
_atom_type_description
_atom_type_scat_dispersion_real
_atom_type_scat_dispersion_imag
_atom_type_scat_source
C C 0.0033 0.0016 'International Tables Vol C Tables 4.2.6.8 and 6.1.1.4'
H H 0.0000 0.0000 'International Tables Vol C Tables 4.2.6.8 and 6.1.1.4'
N N 0.0061 0.0033 'International Tables Vol C Tables 4.2.6.8 and 6.1.1.4'

loop_
_geom_angle_atom_site_label_1
_geom_angle_atom_site_label_2
_geom_angle_atom_site_label_3
_geom_angle_site_symmetry_3
_geom_angle
_geom_angle_publ_flag
C1 N1 C2 . 105.66(12) y
C1 N2 C3 . 109.04(13) y
N1 C1 N2 . 117.32(14) y
N1 C1 C1 3_667 122.37(15) y
N2 C1 C1 3_667 120.31(15) y
N2 C3 C2 . 101.51(12) y
N1 C2 C3 . 106.44(12) y

loop_
_geom_bond_atom_site_label_1
_geom_bond_atom_site_label_2
_geom_bond_site_symmetry_2
_geom_bond_distance
_geom_bond_publ_flag
N1 C1 . 1.2847(19) y
N1 C2 . 1.4820(19) y
N2 C1 . 1.3436(19) y
N2 C3 . 1.450(2) y
C1 C1 3_667 1.479(3) y
C3 C2 . 1.536(2) y

loop_
_geom_hbond_atom_site_label_D
_geom_hbond_atom_site_label_H
_geom_hbond_atom_site_label_A
_geom_hbond_site_symmetry_A
_geom_hbond_distance_DH
_geom_hbond_distance_HA
_geom_hbond_distance_DA
_geom_hbond_angle_DHA
N2 H2 N1 1_655 0.87(2) 2.09(2) 2.919(2) 156.7(18)
C2 H2B N1 3_566 0.99 2.91 3.866(2) 162.4
C3 H3B N1 4_675 0.99 2.97 3.684(2) 129.6

loop_
_geom_torsion_atom_site_label_1
_geom_torsion_atom_site_label_2
_geom_torsion_atom_site_label_3
_geom_torsion_atom_site_label_4
_geom_torsion_site_symmetry_4
_geom_torsion
C2 N1 C1 N2 . -0.33(19)
C2 N1 C1 C1 3_667 179.50(16)
C3 N2 C1 N1 . 1.5(2)
C3 N2 C1 C1 3_667 -178.39(15)
C1 N2 C3 C2 . -1.76(17)
C1 N1 C2 C3 . -0.84(17)
N2 C3 C2 N1 . 1.56(16)
